data_4508249
loop_
_publ_author_name
'Mukherjee, Gargi'
'Biradha, Kumar'

_publ_section_title
;
 Coordination Polymers Containing M2L2and M4L4Metallacylces of
 Bis(pyridylcarboxamido)alkanes with an Odd Number of &#x2212;(CH2)--
 Groups as Spacers: Guest Inclusion and Networks Recognition via \a Sheet
;
_journal_issue 9
_journal_name_full 'Crystal Growth &amp; Design'
_journal_page_first 4100
_journal_paper_doi 10.1021/cg400918d
_journal_volume 13
_journal_year 2013
_chemical_formula_sum 'C37 H45 Cl2 Cu N9 O16'
_chemical_formula_weight 1006.26
_chemical_name_systematic
; 
 ? 
;
_space_group_IT_number 56
_symmetry_cell_setting orthorhombic
_symmetry_space_group_name_Hall '-P 2ab 2ac'
_symmetry_space_group_name_H-M 'P c c n'
_atom_sites_solution_hydrogens geom
_atom_sites_solution_primary direct
_atom_sites_solution_secondary difmap
_audit_creation_method SHELXL-97
_cell_angle_alpha 90.00
_cell_angle_beta 90.00
_cell_angle_gamma 90.00
_cell_formula_units_Z 4
_cell_length_a 21.256(3)
_cell_length_b 12.0891(17)
_cell_length_c 17.086(2)
_cell_measurement_reflns_used 4318
_cell_measurement_temperature 293(2)
_cell_measurement_theta_max 26.00
_cell_measurement_theta_min 1.92
_cell_volume 4390.5(10)
_computing_structure_refinement 'SHELXL-97 (Sheldrick, 1997)'
_computing_structure_solution 'SHELXS-97 (Sheldrick, 1990)'
_diffrn_ambient_temperature 293(2)
_diffrn_measured_fraction_theta_full 1.000
_diffrn_measured_fraction_theta_max 1.000
_diffrn_radiation_monochromator graphite
_diffrn_radiation_source 'fine-focus sealed tube'
_diffrn_radiation_type MoK\a
_diffrn_radiation_wavelength 0.71073
_diffrn_reflns_av_R_equivalents 0.1500
_diffrn_reflns_av_sigmaI/netI 0.0587
_diffrn_reflns_limit_h_max 25
_diffrn_reflns_limit_h_min -26
_diffrn_reflns_limit_k_max 14
_diffrn_reflns_limit_k_min -14
_diffrn_reflns_limit_l_max 21
_diffrn_reflns_limit_l_min -20
_diffrn_reflns_number 53099
_diffrn_reflns_theta_full 26.00
_diffrn_reflns_theta_max 26.00
_diffrn_reflns_theta_min 1.92
_exptl_absorpt_coefficient_mu 0.700
_exptl_absorpt_correction_T_max 0.900
_exptl_absorpt_correction_T_min 0.839
_exptl_absorpt_correction_type empirical
_exptl_absorpt_process_details SADABS
_exptl_crystal_colour blue
_exptl_crystal_density_diffrn 1.522
_exptl_crystal_density_meas ?
_exptl_crystal_density_method 'not measured'
_exptl_crystal_description blocks
_exptl_crystal_F_000 2084
_exptl_crystal_size_max 0.25
_exptl_crystal_size_mid 0.21
_exptl_crystal_size_min 0.15
_refine_diff_density_max 0.617
_refine_diff_density_min -0.436
_refine_diff_density_rms 0.084
_refine_ls_extinction_method none
_refine_ls_goodness_of_fit_ref 1.184
_refine_ls_hydrogen_treatment mixed
_refine_ls_matrix_type full
_refine_ls_number_parameters 296
_refine_ls_number_reflns 4318
_refine_ls_number_restraints 0
_refine_ls_restrained_S_all 1.184
_refine_ls_R_factor_all 0.1079
_refine_ls_R_factor_gt 0.0730
_refine_ls_shift/su_max 0.001
_refine_ls_shift/su_mean 0.000
_refine_ls_structure_factor_coef Fsqd
_refine_ls_weighting_details 'calc w=1/[\s^2^(Fo^2^)+(0.1000P)^2^+0.0000P] where P=(Fo^2^+2Fc^2^)/3'
_refine_ls_weighting_scheme calc
_refine_ls_wR_factor_gt 0.1764
_refine_ls_wR_factor_ref 0.1925
_reflns_number_gt 2979
_reflns_number_total 4318
_reflns_threshold_expression >2sigma(I)
_cod_data_source_file cg400918d_si_002.cif
_cod_data_source_block 9
_cod_depositor_comments
;
The following automatic conversions were performed:

'_exptl_crystal_density_meas' value 'not measured' was changed to '?'
- the value is perceived as not measured.

Automatic conversion script
Id: cif_fix_values 3008 2015-01-20 13:52:24Z robertas 
;
_cod_original_cell_volume 4390.3(11)
_cod_original_sg_symbol_H-M Pccn
_cod_database_code 4508249

loop_
_symmetry_equiv_pos_as_xyz
'x, y, z'
'-x+1/2, -y+1/2, z'
'-x, y+1/2, -z+1/2'
'x+1/2, -y, -z+1/2'
'-x, -y, -z'
'x-1/2, y-1/2, -z'
'x, -y-1/2, z-1/2'
'-x-1/2, y, z-1/2'

loop_
_atom_site_label
_atom_site_type_symbol
_atom_site_fract_x
_atom_site_fract_y
_atom_site_fract_z
_atom_site_U_iso_or_equiv
_atom_site_adp_type
_atom_site_occupancy
_atom_site_symmetry_multiplicity
_atom_site_calc_flag
_atom_site_refinement_flags
Cu1 Cu 0.7500 0.7500 0.14463(4) 0.0403(3) Uani 1 2 d S
O16 O 0.64567(17) 0.4956(3) 0.48490(16) 0.0687(10) Uani 1 1 d .
C11 C 0.7400(2) 0.6045(4) 0.2821(2) 0.0480(11) Uani 1 1 d .
H11 H 0.7834 0.6010 0.2757 0.058 Uiso 1 1 calc R
C12 C 0.7135(2) 0.5483(4) 0.3432(2) 0.0464(11) Uani 1 1 d .
H12 H 0.7385 0.5091 0.3782 0.056 Uiso 1 1 calc R
C13 C 0.64867(18) 0.5508(3) 0.3519(2) 0.0383(9) Uani 1 1 d .
C14 C 0.61419(19) 0.6113(3) 0.2998(2) 0.0412(10) Uani 1 1 d .
H14 H 0.5707 0.6150 0.3046 0.049 Uiso 1 1 calc R
C15 C 0.64410(18) 0.6667(3) 0.2405(2) 0.0436(10) Uani 1 1 d .
H15 H 0.6199 0.7075 0.2055 0.052 Uiso 1 1 calc R
C16 C 0.6208(2) 0.4904(4) 0.4202(2) 0.0430(10) Uani 1 1 d .
O26 O 0.61490(15) 0.0307(3) 0.33026(16) 0.0584(9) Uani 1 1 d .
C21 C 0.69901(19) -0.0490(3) 0.5745(2) 0.0429(10) Uani 1 1 d .
H21 H 0.7185 -0.0171 0.6178 0.052 Uiso 1 1 calc R
C23 C 0.63768(17) -0.0269(3) 0.4593(2) 0.0347(9) Uani 1 1 d .
C24 C 0.64343(18) -0.1394(3) 0.4473(2) 0.0371(9) Uani 1 1 d .
H24 H 0.6249 -0.1725 0.4039 0.045 Uiso 1 1 calc R
C25 C 0.67678(18) -0.2020(3) 0.5000(2) 0.0380(9) Uani 1 1 d .
H25 H 0.6803 -0.2777 0.4914 0.046 Uiso 1 1 calc R
C26 C 0.60442(19) 0.0436(3) 0.4002(2) 0.0419(10) Uani 1 1 d .
C22 C 0.66534(19) 0.0184(3) 0.5238(2) 0.0437(10) Uani 1 1 d .
H22 H 0.6617 0.0938 0.5337 0.052 Uiso 1 1 calc R
N21 N 0.70443(14) -0.1583(3) 0.56348(17) 0.0351(7) Uani 1 1 d .
N11 N 0.70642(15) 0.6646(3) 0.23067(18) 0.0391(8) Uani 1 1 d .
N31 N 0.56934(18) 0.4315(3) 0.4053(2) 0.0502(9) Uani 1 1 d .
H31 H 0.5533 0.4346 0.3591 0.060 Uiso 1 1 calc R
N32 N 0.56511(17) 0.1190(3) 0.4294(2) 0.0510(9) Uani 1 1 d .
H32 H 0.5615 0.1251 0.4793 0.061 Uiso 1 1 calc R
C31 C 0.5391(3) 0.3622(4) 0.4636(3) 0.0624(14) Uani 1 1 d .
H31C H 0.5149 0.4082 0.4990 0.075 Uiso 1 1 calc .
H31D H 0.5710 0.3240 0.4939 0.075 Uiso 1 1 calc .
C32 C 0.4961(2) 0.2783(4) 0.4258(4) 0.0682(16) Uani 1 1 d .
H32C H 0.4716 0.2426 0.4665 0.082 Uiso 1 1 calc .
H32D H 0.4669 0.3172 0.3919 0.082 Uiso 1 1 calc .
C33 C 0.5282(2) 0.1911(4) 0.3790(3) 0.0650(15) Uani 1 1 d .
H33A H 0.4970 0.1476 0.3512 0.078 Uiso 1 1 calc .
H33B H 0.5555 0.2255 0.3406 0.078 Uiso 1 1 calc .
N1 N 0.7500 0.2500 0.3989(6) 0.297(15) Uani 1 2 d S
C1 C 0.7500 0.2500 0.3325(7) 0.188(9) Uani 1 2 d S
C2 C 0.7500 0.2500 0.2489(4) 0.071(2) Uani 1 2 d S
C3 C 0.7074(3) 0.1863(4) 0.2091(4) 0.0735(16) Uani 1 1 d .
H3 H 0.6784 0.1430 0.2360 0.088 Uiso 1 1 calc R
C4 C 0.7082(3) 0.1875(5) 0.1297(4) 0.0825(18) Uani 1 1 d .
H4 H 0.6796 0.1446 0.1019 0.099 Uiso 1 1 calc R
C5 C 0.7500 0.2500 0.0913(4) 0.087(3) Uani 1 2 d S
H5 H 0.7500 0.2500 0.0368 0.104 Uiso 1 2 calc SR
O1W O 0.66126(14) 0.8940(3) 0.13084(17) 0.0542(8) Uani 1 1 d .
O2W O 0.55510(17) 0.0182(4) 0.18383(18) 0.0765(11) Uani 1 1 d .
Cl1 Cl 0.53326(6) 0.34400(10) 0.16392(7) 0.0588(4) Uani 1 1 d .
O104 O 0.5198(3) 0.4125(5) 0.0996(3) 0.129(2) Uani 1 1 d .
O103 O 0.4772(2) 0.3221(5) 0.2067(3) 0.1174(17) Uani 1 1 d .
O102 O 0.5756(3) 0.3890(6) 0.2140(4) 0.164(3) Uani 1 1 d .
O101 O 0.5573(4) 0.2454(5) 0.1359(3) 0.152(3) Uani 1 1 d .

loop_
_atom_site_aniso_label
_atom_site_aniso_U_11
_atom_site_aniso_U_22
_atom_site_aniso_U_33
_atom_site_aniso_U_23
_atom_site_aniso_U_13
_atom_site_aniso_U_12
Cu1 0.0450(4) 0.0485(5) 0.0275(4) 0.000 0.000 -0.0216(3)
O16 0.088(2) 0.090(3) 0.0291(16) 0.0085(16) -0.0055(15) -0.018(2)
C11 0.043(2) 0.062(3) 0.039(2) 0.005(2) -0.0033(18) -0.011(2)
C12 0.049(3) 0.054(3) 0.036(2) 0.0100(19) -0.0099(18) -0.002(2)
C13 0.046(2) 0.040(2) 0.029(2) -0.0031(17) -0.0033(17) -0.0084(18)
C14 0.037(2) 0.044(2) 0.042(2) 0.0055(19) 0.0004(18) -0.0059(18)
C15 0.042(2) 0.050(3) 0.039(2) 0.0131(19) -0.0094(18) -0.0117(19)
C16 0.058(3) 0.042(2) 0.029(2) 0.0008(18) 0.0068(19) -0.001(2)
O26 0.071(2) 0.068(2) 0.0364(17) 0.0109(15) -0.0033(15) -0.0007(18)
C21 0.048(2) 0.039(2) 0.042(2) -0.0073(19) -0.0153(19) 0.0059(19)
C23 0.035(2) 0.036(2) 0.034(2) 0.0062(17) -0.0028(16) -0.0031(17)
C24 0.041(2) 0.040(2) 0.0294(19) 0.0001(16) -0.0052(16) -0.0039(18)
C25 0.045(2) 0.036(2) 0.033(2) -0.0044(17) 0.0002(17) 0.0050(18)
C26 0.048(2) 0.036(2) 0.042(2) 0.0072(18) -0.0077(19) -0.0089(19)
C22 0.049(2) 0.030(2) 0.052(2) 0.0010(19) -0.0112(19) 0.0025(18)
N21 0.0375(18) 0.0383(19) 0.0294(17) 0.0010(14) -0.0057(13) 0.0059(14)
N11 0.0418(19) 0.048(2) 0.0276(16) 0.0027(15) -0.0057(14) -0.0140(15)
N31 0.062(2) 0.052(2) 0.0360(19) 0.0149(17) 0.0029(17) -0.0155(19)
N32 0.065(2) 0.041(2) 0.047(2) 0.0065(17) -0.0196(19) 0.0062(18)
C31 0.086(4) 0.041(3) 0.061(3) 0.016(2) 0.031(3) 0.002(2)
C32 0.038(2) 0.058(3) 0.109(4) 0.043(3) 0.004(3) 0.002(2)
C33 0.071(3) 0.044(3) 0.081(3) 0.018(3) -0.039(3) 0.002(2)
N1 0.70(5) 0.139(11) 0.053(6) 0.000 0.000 0.044(15)
C1 0.43(3) 0.064(7) 0.066(7) 0.000 0.000 0.025(11)
C2 0.115(7) 0.055(5) 0.044(4) 0.000 0.000 0.004(5)
C3 0.070(4) 0.058(4) 0.093(4) -0.005(3) 0.016(3) -0.015(3)
C4 0.080(4) 0.075(5) 0.092(5) -0.029(4) -0.028(4) 0.019(3)
C5 0.128(9) 0.091(7) 0.041(4) 0.000 0.000 0.062(7)
O1W 0.0536(19) 0.0501(19) 0.0589(18) 0.0016(15) -0.0034(15) 0.0051(15)
O2W 0.076(2) 0.103(3) 0.0506(19) -0.009(2) -0.0004(18) -0.005(2)
Cl1 0.0670(8) 0.0542(8) 0.0550(7) -0.0051(6) -0.0036(6) 0.0134(6)
O104 0.142(4) 0.142(5) 0.102(3) 0.060(3) 0.023(3) 0.055(4)
O103 0.101(3) 0.130(4) 0.121(4) 0.026(3) 0.030(3) -0.007(3)
O102 0.159(5) 0.182(6) 0.151(5) -0.072(5) -0.037(4) -0.053(5)
O101 0.226(7) 0.113(4) 0.116(4) -0.044(3) -0.028(4) 0.098(4)

loop_
_atom_type_symbol
_atom_type_description
_atom_type_scat_dispersion_real
_atom_type_scat_dispersion_imag
_atom_type_scat_source
C C 0.0033 0.0016 'International Tables Vol C Tables 4.2.6.8 and 6.1.1.4'
H H 0.0000 0.0000 'International Tables Vol C Tables 4.2.6.8 and 6.1.1.4'
N N 0.0061 0.0033 'International Tables Vol C Tables 4.2.6.8 and 6.1.1.4'
O O 0.0106 0.0060 'International Tables Vol C Tables 4.2.6.8 and 6.1.1.4'
Cl Cl 0.1484 0.1585 'International Tables Vol C Tables 4.2.6.8 and 6.1.1.4'
Cu Cu 0.3201 1.2651 'International Tables Vol C Tables 4.2.6.8 and 6.1.1.4'

loop_
_geom_angle_atom_site_label_1
_geom_angle_atom_site_label_2
_geom_angle_atom_site_label_3
_geom_angle
_geom_angle_site_symmetry_1
_geom_angle_site_symmetry_3
N11 Cu1 N11 86.66(17) 2_665 .
N11 Cu1 N21 176.58(12) 2_665 7_565
N11 Cu1 N21 89.96(12) . 7_565
N11 Cu1 N21 89.96(12) 2_665 8_765
N11 Cu1 N21 176.58(12) . 8_765
N21 Cu1 N21 93.42(17) 7_565 8_765
N11 C11 C12 123.3(4) . .
C11 C12 C13 118.7(4) . .
C14 C13 C12 118.4(4) . .
C14 C13 C16 123.8(4) . .
C12 C13 C16 117.8(4) . .
C13 C14 C15 119.6(4) . .
N11 C15 C14 122.9(4) . .
O16 C16 N31 123.7(4) . .
O16 C16 C13 120.4(4) . .
N31 C16 C13 115.9(3) . .
N21 C21 C22 122.4(4) . .
C22 C23 C24 118.5(3) . .
C22 C23 C26 121.3(4) . .
C24 C23 C26 120.1(3) . .
C25 C24 C23 119.4(3) . .
N21 C25 C24 122.7(4) . .
O26 C26 N32 124.5(4) . .
O26 C26 C23 119.9(4) . .
N32 C26 C23 115.6(4) . .
C23 C22 C21 119.4(4) . .
C21 N21 C25 117.7(3) . .
C21 N21 Cu1 119.0(3) . 7_566
C25 N21 Cu1 123.3(3) . 7_566
C15 N11 C11 117.0(3) . .
C15 N11 Cu1 122.4(3) . .
C11 N11 Cu1 120.5(3) . .
C16 N31 C31 122.8(4) . .
C26 N32 C33 121.7(4) . .
N31 C31 C32 111.2(4) . .
C33 C32 C31 115.4(4) . .
N32 C33 C32 110.7(4) . .
N1 C1 C2 180.000(2) . .
C3 C2 C3 120.5(7) . 2_655
C3 C2 C1 119.8(4) . .
C3 C2 C1 119.8(4) 2_655 .
C2 C3 C4 118.8(6) . .
C5 C4 C3 120.4(6) . .
C4 C5 C4 121.2(8) 2_655 .
O102 Cl1 O101 108.6(4) . .
O102 Cl1 O104 113.1(4) . .
O101 Cl1 O104 108.3(3) . .
O102 Cl1 O103 107.8(4) . .
O101 Cl1 O103 109.1(4) . .
O104 Cl1 O103 109.9(3) . .

loop_
_geom_bond_atom_site_label_1
_geom_bond_atom_site_label_2
_geom_bond_distance
_geom_bond_site_symmetry_2
Cu1 N11 2.021(3) 2_665
Cu1 N11 2.021(3) .
Cu1 N21 2.022(3) 7_565
Cu1 N21 2.022(3) 8_765
O16 C16 1.227(5) .
C11 N11 1.345(5) .
C11 C12 1.367(6) .
C12 C13 1.387(6) .
C13 C14 1.365(5) .
C13 C16 1.499(5) .
C14 C15 1.371(5) .
C15 N11 1.335(5) .
C16 N31 1.330(5) .
O26 C26 1.225(5) .
C21 N21 1.340(5) .
C21 C22 1.389(5) .
C23 C22 1.364(5) .
C23 C24 1.382(5) .
C23 C26 1.498(5) .
C24 C25 1.373(5) .
C25 N21 1.341(5) .
C26 N32 1.334(5) .
N21 Cu1 2.022(3) 7_566
N31 C31 1.452(5) .
N32 C33 1.456(5) .
C31 C32 1.510(8) .
C32 C33 1.488(8) .
N1 C1 1.136(13) .
C1 C2 1.428(13) .
C2 C3 1.370(6) .
C2 C3 1.370(6) 2_655
C3 C4 1.357(8) .
C4 C5 1.339(8) .
C5 C4 1.339(8) 2_655
Cl1 O102 1.356(5) .
Cl1 O101 1.382(5) .
Cl1 O104 1.405(4) .
Cl1 O103 1.422(5) .
